data_4114227
loop_
_publ_author_name
'Yoshihiko Yamamoto'
'Takayasu Arakawa'
'Ryuji Ogawa'
'Kenji Itoh'

_publ_section_title
;
 Ruthenium(II)-Catalyzed Selective Intramolecular [2 + 2 + 2] Alkyne
 Cyclotrimerizations
;
_journal_name_full 'Journal of the American Chemical Society'
_journal_page_first 12143
_journal_page_last 12160
_journal_paper_doi 10.1021/ja0358697
_journal_volume 125
_journal_year 2003
_chemical_formula_sum 'C28 H29 Cl O Ru'
_chemical_formula_weight 518.03
_chemical_name_systematic
; 
 ? 
;
_space_group_IT_number 61
_symmetry_cell_setting orthorhombic
_symmetry_space_group_name_Hall '-P 2ac 2ab'
_symmetry_space_group_name_H-M 'P b c a'
_atom_sites_solution_hydrogens geom
_atom_sites_solution_primary direct
_atom_sites_solution_secondary difmap
_audit_creation_method SHELXL-97
_cell_angle_alpha 90.00
_cell_angle_beta 90.00
_cell_angle_gamma 90.00
_cell_formula_units_Z 4
_cell_length_a 16.559(2)
_cell_length_b 7.3310(9)
_cell_length_c 38.161(5)
_cell_measurement_temperature 173(2)
_cell_volume 4632.5(10)
_computing_cell_refinement 'Bruker SMART'
_computing_data_collection 'Bruker SMART'
_computing_data_reduction 'Bruker SHELXTL'
_computing_molecular_graphics 'Bruker SHELXTL'
_computing_publication_material 'Bruker SHELXTL'
_computing_structure_refinement 'SHELXL-97 (Sheldrick, 1997)'
_computing_structure_solution 'SHELXS-97 (Sheldrick, 1990)'
_diffrn_ambient_temperature 173(2)
_diffrn_measured_fraction_theta_full 0.996
_diffrn_measured_fraction_theta_max 0.996
_diffrn_measurement_device_type 'CCD area detector'
_diffrn_measurement_method 'phi and omega scans'
_diffrn_radiation_monochromator graphite
_diffrn_radiation_source 'fine-focus sealed tube'
_diffrn_radiation_type MoK\a
_diffrn_radiation_wavelength 0.71073
_diffrn_reflns_av_R_equivalents 0.0855
_diffrn_reflns_av_sigmaI/netI 0.0435
_diffrn_reflns_limit_h_max 14
_diffrn_reflns_limit_h_min -22
_diffrn_reflns_limit_k_max 10
_diffrn_reflns_limit_k_min -10
_diffrn_reflns_limit_l_max 52
_diffrn_reflns_limit_l_min -51
_diffrn_reflns_number 33668
_diffrn_reflns_theta_full 29.12
_diffrn_reflns_theta_max 29.12
_diffrn_reflns_theta_min 1.07
_exptl_absorpt_coefficient_mu 0.405
_exptl_absorpt_correction_T_max 1.000000
_exptl_absorpt_correction_T_min 0.462469
_exptl_absorpt_correction_type empirical
_exptl_crystal_density_diffrn 0.743
_exptl_crystal_F_000 1064
_exptl_crystal_size_max 0.2
_exptl_crystal_size_mid 0.4
_exptl_crystal_size_min 0.6
_refine_diff_density_max 1.173
_refine_diff_density_min -0.956
_refine_diff_density_rms 0.119
_refine_ls_extinction_method none
_refine_ls_goodness_of_fit_ref 1.207
_refine_ls_hydrogen_treatment mixed
_refine_ls_matrix_type full
_refine_ls_number_parameters 285
_refine_ls_number_reflns 6194
_refine_ls_number_restraints 0
_refine_ls_restrained_S_all 1.207
_refine_ls_R_factor_all 0.0464
_refine_ls_R_factor_gt 0.0437
_refine_ls_shift/su_max 0.003
_refine_ls_shift/su_mean 0.000
_refine_ls_structure_factor_coef Fsqd
_refine_ls_weighting_details 'calc w=1/[\s^2^(Fo^2^)+(0.0436P)^2^+5.2344P] where P=(Fo^2^+2Fc^2^)/3'
_refine_ls_weighting_scheme calc
_refine_ls_wR_factor_gt 0.1118
_refine_ls_wR_factor_ref 0.1179
_reflns_number_gt 5805
_reflns_number_total 6194
_reflns_threshold_expression >2sigma(I)
_cod_data_source_file ja0358697si20030501_064533_2.cif
_cod_data_source_block complex(28)
_cod_original_cell_volume 4632.6(10)
_cod_database_code 4114227

loop_
_symmetry_equiv_pos_as_xyz
'x, y, z'
'-x+1/2, -y, z+1/2'
'-x, y+1/2, -z+1/2'
'x+1/2, -y+1/2, -z'
'-x, -y, -z'
'x-1/2, y, -z-1/2'
'x, -y-1/2, z-1/2'
'-x-1/2, y-1/2, z'

loop_
_atom_site_label
_atom_site_type_symbol
_atom_site_fract_x
_atom_site_fract_y
_atom_site_fract_z
_atom_site_U_iso_or_equiv
_atom_site_adp_type
_atom_site_occupancy
_atom_site_symmetry_multiplicity
_atom_site_calc_flag
_atom_site_refinement_flags
Ru1 Ru 0.515378(11) 0.78601(3) 0.115296(5) 0.01985(8) Uani 1 1 d .
Cl1 Cl 0.57291(4) 1.06446(9) 0.09679(2) 0.03054(16) Uani 1 1 d .
C1 C 0.39932(15) 0.8317(3) 0.10430(7) 0.0222(5) Uani 1 1 d .
C2 C 0.34890(15) 0.8595(3) 0.13408(7) 0.0238(5) Uani 1 1 d .
C3 C 0.39037(16) 0.8664(4) 0.16563(7) 0.0247(5) Uani 1 1 d .
C4 C 0.47495(15) 0.8468(4) 0.16285(7) 0.0223(5) Uani 1 1 d .
C5 C 0.26102(15) 0.8986(4) 0.14096(8) 0.0274(5) Uani 1 1 d .
H5A H 0.2402 0.9867 0.1243 0.033 Uiso 1 1 calc R
H5B H 0.2291 0.7879 0.1395 0.033 Uiso 1 1 calc R
C6 C 0.33086(17) 0.9091(4) 0.19444(8) 0.0310(6) Uani 1 1 d .
H6A H 0.3191 0.8011 0.2082 0.037 Uiso 1 1 calc R
H6B H 0.3516 1.0033 0.2098 0.037 Uiso 1 1 calc R
C7 C 0.36630(16) 0.8273(3) 0.06862(7) 0.0240(5) Uani 1 1 d .
C8 C 0.41556(17) 0.8794(4) 0.04017(8) 0.0286(5) Uani 1 1 d .
H8 H 0.4675 0.9223 0.0444 0.034 Uiso 1 1 calc R
C9 C 0.3876(2) 0.8676(4) 0.00579(8) 0.0358(6) Uani 1 1 d .
H9 H 0.4212 0.8999 -0.0127 0.043 Uiso 1 1 calc R
C10 C 0.3094(2) 0.8074(4) -0.00079(8) 0.0377(7) Uani 1 1 d .
H10 H 0.2908 0.7989 -0.0237 0.045 Uiso 1 1 calc R
C11 C 0.25891(19) 0.7600(4) 0.02689(9) 0.0355(7) Uani 1 1 d .
H11 H 0.2065 0.7211 0.0224 0.043 Uiso 1 1 calc R
C12 C 0.28660(17) 0.7706(4) 0.06115(8) 0.0283(5) Uani 1 1 d .
H12 H 0.2522 0.7399 0.0795 0.034 Uiso 1 1 calc R
C13 C 0.52716(16) 0.8581(4) 0.19412(7) 0.0250(5) Uani 1 1 d .
C14 C 0.60158(17) 0.9488(4) 0.19229(8) 0.0321(6) Uani 1 1 d .
H14 H 0.6180 1.0016 0.1713 0.039 Uiso 1 1 calc R
C15 C 0.65129(19) 0.9604(5) 0.22180(9) 0.0408(7) Uani 1 1 d .
H15 H 0.6999 1.0235 0.2205 0.049 Uiso 1 1 calc R
C16 C 0.6282(2) 0.8783(5) 0.25294(9) 0.0420(7) Uani 1 1 d .
H16 H 0.6618 0.8846 0.2724 0.050 Uiso 1 1 calc R
C17 C 0.5551(2) 0.7866(4) 0.25501(8) 0.0366(7) Uani 1 1 d .
H17 H 0.5401 0.7302 0.2758 0.044 Uiso 1 1 calc R
C18 C 0.50390(19) 0.7785(4) 0.22599(8) 0.0295(6) Uani 1 1 d .
H18 H 0.4542 0.7201 0.2278 0.035 Uiso 1 1 calc R
C19 C 0.51671(15) 0.4873(4) 0.12595(8) 0.0245(5) Uani 1 1 d .
C20 C 0.59680(17) 0.5510(4) 0.13420(7) 0.0268(5) Uani 1 1 d .
C21 C 0.63259(16) 0.6182(4) 0.10275(8) 0.0295(6) Uani 1 1 d .
C22 C 0.57681(17) 0.5868(4) 0.07455(8) 0.0273(5) Uani 1 1 d .
C23 C 0.50618(16) 0.5052(4) 0.08850(8) 0.0243(5) Uani 1 1 d .
C24 C 0.4614(2) 0.3901(4) 0.15036(9) 0.0395(7) Uani 1 1 d .
H24A H 0.4068 0.4014 0.1421 0.059 Uiso 1 1 calc R
H24B H 0.4657 0.4427 0.1733 0.059 Uiso 1 1 calc R
H24C H 0.4760 0.2634 0.1514 0.059 Uiso 1 1 calc R
C25 C 0.6406(2) 0.5215(5) 0.16812(9) 0.0444(8) Uani 1 1 d .
H25A H 0.6678 0.4059 0.1675 0.067 Uiso 1 1 calc R
H25B H 0.6027 0.5227 0.1871 0.067 Uiso 1 1 calc R
H25C H 0.6795 0.6171 0.1714 0.067 Uiso 1 1 calc R
C26 C 0.71432(18) 0.7035(5) 0.09898(12) 0.0463(9) Uani 1 1 d .
H26A H 0.7313 0.7516 0.1212 0.069 Uiso 1 1 calc R
H26B H 0.7117 0.8005 0.0821 0.069 Uiso 1 1 calc R
H26C H 0.7523 0.6131 0.0912 0.069 Uiso 1 1 calc R
C27 C 0.5934(2) 0.6278(5) 0.03662(9) 0.0412(7) Uani 1 1 d .
H27A H 0.6320 0.5417 0.0277 0.062 Uiso 1 1 calc R
H27B H 0.6148 0.7490 0.0345 0.062 Uiso 1 1 calc R
H27C H 0.5442 0.6187 0.0235 0.062 Uiso 1 1 calc R
C28 C 0.43650(19) 0.4263(4) 0.06848(10) 0.0387(7) Uani 1 1 d .
H28A H 0.4324 0.4854 0.0461 0.058 Uiso 1 1 calc R
H28B H 0.3875 0.4452 0.0814 0.058 Uiso 1 1 calc R
H28C H 0.4450 0.2980 0.0651 0.058 Uiso 1 1 calc R
O1 O 0.25967(12) 0.9716(3) 0.17609(6) 0.0340(5) Uani 1 1 d .

loop_
_atom_site_aniso_label
_atom_site_aniso_U_11
_atom_site_aniso_U_22
_atom_site_aniso_U_33
_atom_site_aniso_U_23
_atom_site_aniso_U_13
_atom_site_aniso_U_12
Ru1 0.01534(13) 0.01929(12) 0.02492(13) -0.00113(7) 0.00084(6) 0.00094(6)
Cl1 0.0235(3) 0.0215(3) 0.0466(4) 0.0031(3) 0.0034(3) -0.0016(2)
C1 0.0195(10) 0.0185(10) 0.0288(12) 0.0012(10) 0.0004(9) -0.0002(9)
C2 0.0178(10) 0.0212(11) 0.0324(13) -0.0007(10) 0.0006(9) 0.0006(9)
C3 0.0236(11) 0.0228(12) 0.0276(12) -0.0026(10) 0.0029(9) 0.0002(10)
C4 0.0217(11) 0.0191(11) 0.0262(12) -0.0025(10) -0.0008(9) 0.0014(9)
C5 0.0185(11) 0.0233(12) 0.0404(14) 0.0012(11) 0.0035(10) 0.0027(9)
C6 0.0240(12) 0.0360(15) 0.0332(14) -0.0050(11) 0.0058(11) 0.0009(11)
C7 0.0219(11) 0.0184(10) 0.0316(13) 0.0001(9) -0.0021(10) 0.0042(9)
C8 0.0256(12) 0.0253(12) 0.0350(14) 0.0015(11) 0.0005(10) 0.0019(10)
C9 0.0404(16) 0.0365(15) 0.0305(14) 0.0031(12) 0.0012(12) 0.0067(13)
C10 0.0449(17) 0.0340(15) 0.0342(15) -0.0041(12) -0.0134(13) 0.0067(13)
C11 0.0302(14) 0.0317(14) 0.0445(17) -0.0026(12) -0.0136(13) 0.0015(12)
C12 0.0232(12) 0.0265(12) 0.0353(14) 0.0012(11) -0.0039(11) 0.0029(10)
C13 0.0234(11) 0.0227(12) 0.0289(13) -0.0046(10) -0.0023(10) 0.0038(10)
C14 0.0249(12) 0.0363(15) 0.0351(14) -0.0045(12) -0.0013(11) -0.0028(11)
C15 0.0281(14) 0.0483(18) 0.0458(18) -0.0088(15) -0.0074(13) -0.0048(14)
C16 0.0389(16) 0.0484(18) 0.0387(16) -0.0116(14) -0.0126(13) 0.0097(15)
C17 0.0425(17) 0.0384(16) 0.0289(14) -0.0029(12) -0.0050(12) 0.0084(13)
C18 0.0293(12) 0.0293(14) 0.0298(14) -0.0014(12) -0.0008(11) 0.0022(11)
C19 0.0238(13) 0.0202(12) 0.0295(13) 0.0025(11) 0.0025(9) 0.0038(9)
C20 0.0254(12) 0.0235(11) 0.0316(13) -0.0023(10) -0.0020(10) 0.0087(10)
C21 0.0180(11) 0.0233(12) 0.0472(16) -0.0053(12) 0.0052(11) 0.0017(10)
C22 0.0279(12) 0.0195(11) 0.0346(14) -0.0006(10) 0.0061(10) 0.0049(10)
C23 0.0249(11) 0.0159(11) 0.0319(13) -0.0046(10) -0.0022(10) 0.0023(9)
C24 0.0379(16) 0.0313(15) 0.0491(18) 0.0121(14) 0.0125(14) 0.0024(13)
C25 0.0470(18) 0.0419(18) 0.0443(18) -0.0062(14) -0.0164(15) 0.0201(15)
C26 0.0184(13) 0.0345(16) 0.086(3) -0.0073(17) 0.0087(15) 0.0002(11)
C27 0.0516(19) 0.0346(15) 0.0374(16) 0.0005(13) 0.0160(14) 0.0122(14)
C28 0.0347(15) 0.0255(13) 0.056(2) -0.0084(13) -0.0151(14) 0.0018(12)
O1 0.0240(9) 0.0370(11) 0.0410(11) -0.0048(9) 0.0080(8) 0.0073(8)

loop_
_atom_type_symbol
_atom_type_description
_atom_type_scat_dispersion_real
_atom_type_scat_dispersion_imag
_atom_type_scat_source
C C 0.0033 0.0016 'International Tables Vol C Tables 4.2.6.8 and 6.1.1.4'
H H 0.0000 0.0000 'International Tables Vol C Tables 4.2.6.8 and 6.1.1.4'
O O 0.0106 0.0060 'International Tables Vol C Tables 4.2.6.8 and 6.1.1.4'
Cl Cl 0.1484 0.1585 'International Tables Vol C Tables 4.2.6.8 and 6.1.1.4'
Ru Ru -1.2594 0.8363 'International Tables Vol C Tables 4.2.6.8 and 6.1.1.4'

loop_
_geom_angle_atom_site_label_1
_geom_angle_atom_site_label_2
_geom_angle_atom_site_label_3
_geom_angle
C4 Ru1 C1 80.19(11)
C4 Ru1 C19 93.29(11)
C1 Ru1 C19 102.29(10)
C4 Ru1 C20 94.54(10)
C1 Ru1 C20 139.04(10)
C19 Ru1 C20 37.04(10)
C4 Ru1 C23 125.75(11)
C1 Ru1 C23 89.60(10)
C19 Ru1 C23 37.16(10)
C20 Ru1 C23 60.62(10)
C4 Ru1 C21 125.66(11)
C1 Ru1 C21 147.30(11)
C19 Ru1 C21 60.91(9)
C20 Ru1 C21 35.70(10)
C23 Ru1 C21 59.73(10)
C4 Ru1 Cl1 102.44(8)
C1 Ru1 Cl1 100.41(7)
C19 Ru1 Cl1 154.25(7)
C20 Ru1 Cl1 120.27(8)
C23 Ru1 Cl1 131.81(8)
C21 Ru1 Cl1 93.35(7)
C4 Ru1 C22 152.31(10)
C1 Ru1 C22 112.33(10)
C19 Ru1 C22 60.55(10)
C20 Ru1 C22 59.46(10)
C23 Ru1 C22 35.33(9)
C21 Ru1 C22 35.52(10)
Cl1 Ru1 C22 99.43(7)
C2 C1 C7 121.7(2)
C2 C1 Ru1 114.88(19)
C7 C1 Ru1 123.38(18)
C3 C2 C1 114.0(2)
C3 C2 C5 108.7(2)
C1 C2 C5 137.1(2)
C2 C3 C4 115.0(2)
C2 C3 C6 108.5(2)
C4 C3 C6 136.4(3)
C3 C4 C13 121.0(2)
C3 C4 Ru1 115.23(19)
C13 C4 Ru1 123.66(18)
O1 C5 C2 104.3(2)
O1 C6 C3 104.2(2)
C8 C7 C12 117.7(3)
C8 C7 C1 119.5(2)
C12 C7 C1 122.8(2)
C9 C8 C7 121.0(3)
C10 C9 C8 119.9(3)
C9 C10 C11 120.1(3)
C12 C11 C10 120.2(3)
C11 C12 C7 121.0(3)
C14 C13 C18 118.8(3)
C14 C13 C4 120.1(3)
C18 C13 C4 121.1(3)
C15 C14 C13 120.4(3)
C16 C15 C14 120.1(3)
C15 C16 C17 120.0(3)
C16 C17 C18 120.4(3)
C17 C18 C13 120.2(3)
C20 C19 C23 107.3(2)
C20 C19 C24 125.8(3)
C23 C19 C24 126.0(3)
C20 C19 Ru1 74.36(16)
C23 C19 Ru1 74.31(15)
C24 C19 Ru1 125.4(2)
C21 C20 C19 108.1(2)
C21 C20 C25 125.1(3)
C19 C20 C25 126.0(3)
C21 C20 Ru1 73.82(15)
C19 C20 Ru1 68.60(15)
C25 C20 Ru1 131.4(2)
C20 C21 C22 107.9(2)
C20 C21 C26 126.9(3)
C22 C21 C26 125.2(3)
C20 C21 Ru1 70.48(14)
C22 C21 Ru1 72.87(15)
C26 C21 Ru1 123.2(2)
C23 C22 C21 108.5(2)
C23 C22 C27 126.7(3)
C21 C22 C27 124.8(3)
C23 C22 Ru1 70.04(15)
C21 C22 Ru1 71.61(15)
C27 C22 Ru1 126.06(19)
C22 C23 C19 108.1(2)
C22 C23 C28 127.3(3)
C19 C23 C28 124.2(3)
C22 C23 Ru1 74.63(15)
C19 C23 Ru1 68.53(15)
C28 C23 Ru1 128.41(19)
C5 O1 C6 108.6(2)

loop_
_geom_bond_atom_site_label_1
_geom_bond_atom_site_label_2
_geom_bond_distance
Ru1 C4 1.985(3)
Ru1 C1 1.995(3)
Ru1 C19 2.227(3)
Ru1 C20 2.303(3)
Ru1 C23 2.304(3)
Ru1 C21 2.347(3)
Ru1 Cl1 2.3608(7)
Ru1 C22 2.364(3)
C1 C2 1.425(4)
C1 C7 1.468(4)
C2 C3 1.387(4)
C2 C5 1.506(3)
C3 C4 1.412(4)
C3 C6 1.509(4)
C4 C13 1.476(4)
C5 O1 1.443(4)
C6 O1 1.446(4)
C7 C8 1.411(4)
C7 C12 1.413(4)
C8 C9 1.394(4)
C9 C10 1.391(5)
C10 C11 1.391(5)
C11 C12 1.388(4)
C13 C14 1.402(4)
C13 C18 1.403(4)
C14 C15 1.398(4)
C15 C16 1.386(5)
C16 C17 1.387(5)
C17 C18 1.396(4)
C19 C20 1.441(4)
C19 C23 1.446(4)
C19 C24 1.488(4)
C20 C21 1.426(4)
C20 C25 1.500(4)
C21 C22 1.437(4)
C21 C26 1.498(4)
C22 C23 1.418(4)
C22 C27 1.504(4)
C23 C28 1.500(4)
